data_9016097
loop_
_publ_author_name
'Takeuchi, Y.'
'Kawada, I.'
'Irimaziri, S.'
'Sadanaga, R.'

_publ_section_title
;
 The crystal structure and polytypism of manganpyrosmalite
;
_journal_name_full 'Mineralogical Journal'
_journal_page_first 450
_journal_page_last 467
_journal_paper_doi 10.2465/minerj1953.5.450
_journal_volume 5
_journal_year 1969
_chemical_compound_source 'Kyurazawa mine, Tochigi Prefecture, Japan'
_chemical_formula_sum 'H10 Mn8 O25 Si6'
_chemical_name_mineral Pyrosmalite-(Mn)
_space_group_IT_number 164
_symmetry_space_group_name_Hall '-P 3 2"'
_symmetry_space_group_name_H-M 'P -3 m 1'
_cell_angle_alpha 90
_cell_angle_beta 90
_cell_angle_gamma 120
_cell_formula_units_Z 2
_cell_length_a 13.42
_cell_length_b 13.42
_cell_length_c 7.159
_cell_volume 1116.575
_database_code_amcsd 0018490
_exptl_crystal_density_diffrn 3.028
_cod_original_formula_sum 'Mn8 Si6 O25 H10'
_cod_database_code 9016097

loop_
_space_group_symop_operation_xyz
x,y,z
-y,-x,z
y,-x+y,-z
-x,-x+y,-z
-x+y,-x,z
-x+y,y,z
-x,-y,-z
y,x,-z
-y,x-y,z
x,x-y,z
x-y,x,-z
x-y,-y,-z

loop_
_atom_site_label
_atom_site_fract_x
_atom_site_fract_y
_atom_site_fract_z
_atom_site_U_iso_or_equiv
_atom_site_type_symbol
_atom_site_attached_hydrogens
Mn1 0.00000 0.00000 0.00000 0.04395 Mn 0
Mn2 0.25610 0.00000 0.00000 0.02520 Mn 0
Mn3 0.50000 0.00000 0.00000 0.03154 Mn 0
Mn4 0.51160 0.25580 0.03760 0.02647 Mn 0
Si 0.44020 0.10840 0.62130 0.01165 Si 0
O1 0.32940 0.00000 0.50000 0.02381 O 0
O2 0.56700 0.13400 0.55350 0.00241 O 0
O3 0.42950 0.21470 0.57760 0.01418 O 0
O4 0.39390 0.07500 0.84620 0.01583 O 0
O-H1 0.18060 0.09030 0.77330 0.00899 O 1
O-H2 0.34740 0.17370 0.10690 0.02482 O 1
O-H3 0.56700 0.13400 0.18940 0.04509 O 1
O-H4 0.66667 0.33333 0.77130 0.05598 O 1

loop_
_cod_changelog_entry_id
_cod_changelog_entry_author
_cod_changelog_entry_date
_cod_changelog_entry_text
1
;cod-tools version 3.8.0
Id: cif_guess_AMCSD_atom_types 9574 2023-05-10 09:00:05Z saulius
;
2023-05-10T18:56:42+03:00
;Derived atom types and hydrogen counts
from atom names that follow the AMCSD naming convention
(Wat == water, O-H == hydroxyl).
;

loop_
_cod_related_entry_id
_cod_related_entry_database
_cod_related_entry_code
1 AMCSD 0018490
